data_7237718
loop_
_publ_author_name
'Yu, Changjiang'
'Hao, Erhong'
'Fang, Xingbao'
'Wu, Qinghua'
'Wang, Long'
'Li, Jiahua'
'Xu, Linli'
'Jiao, Lijuan'
'Wong, Wai-Yeung'

_publ_section_title
;
 AIE-active difluoroboronated acylhydrozone dyes (BOAHY) emitting across
 the entire visible region and their photo-switching properties
;
_journal_issue 11
_journal_name_full 'Journal of Materials Chemistry C'
_journal_page_first 3269
_journal_paper_doi 10.1039/C9TC00316A
_journal_volume 7
_journal_year 2019
_chemical_formula_moiety 'C16 H16 B F2 N3 O'
_chemical_formula_sum 'C16 H16 B F2 N3 O'
_chemical_formula_weight 315.13
_chemical_name_systematic 2d
_space_group_crystal_system monoclinic
_space_group_IT_number 14
_space_group_name_Hall '-P 2yn'
_space_group_name_H-M_alt 'P 1 21/n 1'
_atom_sites_solution_hydrogens geom
_atom_sites_solution_primary direct
_audit_creation_date 2018-06-21
_audit_creation_method
;
Olex2 1.2
(compiled 2015.01.26 svn.r3150 for OlexSys, GUI svn.r1)
;
_audit_update_record
;
2018-10-17 deposited with the CCDC.
2019-02-06 downloaded from the CCDC.
;
_cell_angle_alpha 90
_cell_angle_beta 110.540(2)
_cell_angle_gamma 90
_cell_formula_units_Z 4
_cell_length_a 9.5383(5)
_cell_length_b 17.4670(11)
_cell_length_c 10.2653(6)
_cell_measurement_reflns_used 9517
_cell_measurement_temperature 293(2)
_cell_measurement_theta_max 26.87
_cell_measurement_theta_min 3.15
_cell_volume 1601.53(16)
_computing_molecular_graphics 'Olex2 (Dolomanov et al., 2009)'
_computing_publication_material 'Olex2 (Dolomanov et al., 2009)'
_computing_structure_refinement 'ShelXL (Sheldrick, 2008)'
_computing_structure_solution 'ShelXT (Sheldrick, 2015)'
_diffrn_ambient_temperature 293(2)
_diffrn_detector 'Bruker APEX2 area detector'
_diffrn_detector_area_resol_mean 7.9
_diffrn_detector_type 'CCD area detector'
_diffrn_measured_fraction_theta_full 0.997
_diffrn_measured_fraction_theta_max 0.995
_diffrn_measurement_device 'three-circle diffractometer'
_diffrn_measurement_device_type 'Bruker SMART APEX2 area detector'
_diffrn_measurement_method '\w and \f scans'
_diffrn_radiation_monochromator 'mirror optics'
_diffrn_radiation_probe x-ray
_diffrn_radiation_type MoK\a
_diffrn_radiation_wavelength 0.71073
_diffrn_reflns_av_R_equivalents 0.0438
_diffrn_reflns_av_unetI/netI 0.0241
_diffrn_reflns_Laue_measured_fraction_full 0.997
_diffrn_reflns_Laue_measured_fraction_max 0.995
_diffrn_reflns_limit_h_max 12
_diffrn_reflns_limit_h_min -12
_diffrn_reflns_limit_k_max 22
_diffrn_reflns_limit_k_min -22
_diffrn_reflns_limit_l_max 13
_diffrn_reflns_limit_l_min -13
_diffrn_reflns_number 33614
_diffrn_reflns_point_group_measured_fraction_full 0.997
_diffrn_reflns_point_group_measured_fraction_max 0.995
_diffrn_reflns_theta_full 25.242
_diffrn_reflns_theta_max 27.544
_diffrn_reflns_theta_min 3.151
_diffrn_source 'microfocus sealed X-ray tube'
_diffrn_source_type 'Incoatec I\ms'
_diffrn_standards_number 0
_exptl_absorpt_coefficient_mu 0.099
_exptl_absorpt_correction_T_max 0.7456
_exptl_absorpt_correction_T_min 0.6900
_exptl_absorpt_correction_type multi-scan
_exptl_absorpt_process_details
;
SADABS-2014/5 (Bruker,2014/5) was used for absorption correction.
wR2(int) was 0.0768 before and 0.0470 after correction.
The Ratio of minimum to maximum transmission is 0.9254.
The \l/2 correction factor is Not present.
;
_exptl_crystal_colour 'metallic yellowish yellow'
_exptl_crystal_colour_lustre metallic
_exptl_crystal_colour_modifier yellowish
_exptl_crystal_colour_primary yellow
_exptl_crystal_density_diffrn 1.307
_exptl_crystal_description cube
_exptl_crystal_F_000 656
_exptl_crystal_size_max 0.27
_exptl_crystal_size_mid 0.23
_exptl_crystal_size_min 0.12
_refine_diff_density_max 0.222
_refine_diff_density_min -0.153
_refine_diff_density_rms 0.039
_refine_ls_extinction_method none
_refine_ls_goodness_of_fit_ref 1.019
_refine_ls_hydrogen_treatment constr
_refine_ls_matrix_type full
_refine_ls_number_parameters 210
_refine_ls_number_reflns 3675
_refine_ls_number_restraints 0
_refine_ls_restrained_S_all 1.019
_refine_ls_R_factor_all 0.0915
_refine_ls_R_factor_gt 0.0518
_refine_ls_shift/su_max 0.000
_refine_ls_shift/su_mean 0.000
_refine_ls_structure_factor_coef Fsqd
_refine_ls_weighting_details 'w=1/[\s^2^(Fo^2^)+(0.0667P)^2^+0.4251P] where P=(Fo^2^+2Fc^2^)/3'
_refine_ls_weighting_scheme calc
_refine_ls_wR_factor_gt 0.1259
_refine_ls_wR_factor_ref 0.1525
_reflns_Friedel_coverage 0.000
_reflns_number_gt 2299
_reflns_number_total 3675
_reflns_threshold_expression 'I > 2\s(I)'
_cod_data_source_file c9tc00316a2.cif
_cod_data_source_block mo_20180617c_0m
_cod_database_code 7237718
_shelx_space_group_comment
;
The symmetry employed for this shelxl refinement is uniquely defined
by the following loop, which should always be used as a source of
symmetry information in preference to the above space-group names.
They are only intended as comments.
;
_olex2_refinement_description
;
1. Fixed Uiso
 At 1.2 times of:
  All C(H) groups
 At 1.5 times of:
  All C(H,H,H) groups
2.a Aromatic/amide H refined with riding coordinates:
 C008(H008), C00A(H00A), C00B(H00B), C00C(H00C), C00E(H00E), C00F(H00F),
 C00G(H00G), C00I(H00I), C00J(H00J), C00K(H00K)
2.b Idealised Me refined as rotating group:
 C00M(H00D,H00H,H00L), C00N(H00M,H00N,H00O)
;
_shelx_shelxl_version_number 2014/7
_olex2_submission_special_instructions 'No special instructions were received'

loop_
_space_group_symop_operation_xyz
'x, y, z'
'-x+1/2, y+1/2, -z+1/2'
'-x, -y, -z'
'x-1/2, -y-1/2, z-1/2'

loop_
_atom_site_label
_atom_site_type_symbol
_atom_site_fract_x
_atom_site_fract_y
_atom_site_fract_z
_atom_site_U_iso_or_equiv
_atom_site_adp_type
_atom_site_occupancy
_atom_site_site_symmetry_order
_atom_site_calc_flag
_atom_site_refinement_flags_posn
F001 F -0.04810(14) 0.59789(9) -0.08553(16) 0.1033(5) Uani 1 1 d .
F002 F 0.13764(19) 0.52994(8) -0.11494(15) 0.1045(5) Uani 1 1 d .
O003 O 0.14282(17) 0.66417(8) -0.13463(13) 0.0770(5) Uani 1 1 d .
N004 N 0.28142(17) 0.68224(8) 0.09115(15) 0.0541(4) Uani 1 1 d .
N005 N 0.20195(17) 0.61410(8) 0.08562(15) 0.0551(4) Uani 1 1 d .
C006 C 0.30181(19) 0.77486(10) -0.07548(17) 0.0509(4) Uani 1 1 d .
C007 C 0.24107(19) 0.70532(10) -0.03624(17) 0.0515(4) Uani 1 1 d .
C008 C 0.4032(2) 0.81904(10) 0.02664(18) 0.0557(5) Uani 1 1 d .
H008 H 0.4305 0.8048 0.1195 0.067 Uiso 1 1 calc R
C009 C 0.3043(2) 0.58815(11) 0.33905(19) 0.0576(5) Uani 1 1 d .
C00A C 0.2177(2) 0.57426(11) 0.1968(2) 0.0581(5) Uani 1 1 d .
H00A H 0.1632 0.5289 0.1807 0.070 Uiso 1 1 calc R
C00B C 0.4637(2) 0.88369(11) -0.0083(2) 0.0667(5) Uani 1 1 d .
H00B H 0.5325 0.9128 0.0606 0.080 Uiso 1 1 calc R
C00C C 0.3933(2) 0.65282(12) 0.3929(2) 0.0670(5) Uani 1 1 d .
H00C H 0.4030 0.6900 0.3318 0.080 Uiso 1 1 calc R
N00D N 0.5247(2) 0.62031(14) 0.76846(19) 0.0920(7) Uani 1 1 d .
C00E C 0.4225(2) 0.90543(12) -0.1457(2) 0.0719(6) Uani 1 1 d .
H00E H 0.4629 0.9495 -0.1694 0.086 Uiso 1 1 calc R
C00F C 0.2956(2) 0.53357(12) 0.4373(2) 0.0672(6) Uani 1 1 d .
H00F H 0.2397 0.4893 0.4059 0.081 Uiso 1 1 calc R
C00G C 0.3666(2) 0.54357(14) 0.5766(2) 0.0736(6) Uani 1 1 d .
H00G H 0.3571 0.5064 0.6378 0.088 Uiso 1 1 calc R
C00H C 0.4536(2) 0.60876(14) 0.6298(2) 0.0707(6) Uani 1 1 d .
C00I C 0.2624(3) 0.79694(14) -0.2127(2) 0.0777(6) Uani 1 1 d .
H00I H 0.1952 0.7677 -0.2826 0.093 Uiso 1 1 calc R
C00J C 0.4655(2) 0.66257(14) 0.5317(2) 0.0748(6) Uani 1 1 d .
H00J H 0.5244 0.7059 0.5630 0.090 Uiso 1 1 calc R
C00K C 0.3231(3) 0.86274(14) -0.2462(2) 0.0849(7) Uani 1 1 d .
H00K H 0.2954 0.8778 -0.3387 0.102 Uiso 1 1 calc R
B00L B 0.1000(3) 0.59758(14) -0.0689(2) 0.0687(6) Uani 1 1 d .
C00M C 0.6199(3) 0.68635(19) 0.8217(3) 0.1035(9) Uani 1 1 d .
H00D H 0.6994 0.6868 0.7846 0.155 Uiso 1 1 calc GR
H00H H 0.6617 0.6837 0.9214 0.155 Uiso 1 1 calc GR
H00L H 0.5618 0.7323 0.7944 0.155 Uiso 1 1 calc GR
C00N C 0.5076(4) 0.5663(2) 0.8699(3) 0.1180(11) Uani 1 1 d .
H00M H 0.4038 0.5531 0.8456 0.177 Uiso 1 1 calc GR
H00N H 0.5432 0.5892 0.9607 0.177 Uiso 1 1 calc GR
H00O H 0.5644 0.5209 0.8703 0.177 Uiso 1 1 calc GR

loop_
_atom_site_aniso_label
_atom_site_aniso_U_11
_atom_site_aniso_U_22
_atom_site_aniso_U_33
_atom_site_aniso_U_23
_atom_site_aniso_U_13
_atom_site_aniso_U_12
F001 0.0655(8) 0.1073(11) 0.1114(11) 0.0136(8) -0.0012(7) -0.0292(7)
F002 0.1508(14) 0.0728(9) 0.0869(10) -0.0307(7) 0.0379(9) -0.0305(9)
O003 0.0882(10) 0.0748(9) 0.0478(7) -0.0008(6) -0.0013(7) -0.0342(8)
N004 0.0600(9) 0.0483(8) 0.0477(8) 0.0009(6) 0.0110(7) -0.0128(7)
N005 0.0582(9) 0.0471(8) 0.0558(9) -0.0007(7) 0.0147(7) -0.0098(7)
C006 0.0498(9) 0.0514(10) 0.0444(9) 0.0030(7) 0.0077(7) -0.0036(8)
C007 0.0505(9) 0.0527(10) 0.0433(9) -0.0032(7) 0.0064(7) -0.0070(8)
C008 0.0613(11) 0.0544(11) 0.0459(9) 0.0008(8) 0.0121(8) -0.0053(8)
C009 0.0537(10) 0.0575(11) 0.0602(11) 0.0144(8) 0.0184(8) -0.0030(8)
C00A 0.0575(10) 0.0471(10) 0.0671(12) 0.0047(8) 0.0185(9) -0.0083(8)
C00B 0.0723(13) 0.0561(12) 0.0654(12) -0.0022(9) 0.0163(10) -0.0157(10)
C00C 0.0698(12) 0.0716(13) 0.0532(11) 0.0152(9) 0.0137(9) -0.0161(10)
N00D 0.0799(12) 0.1337(19) 0.0542(11) 0.0293(11) 0.0133(9) 0.0014(13)
C00E 0.0751(13) 0.0609(12) 0.0759(14) 0.0146(10) 0.0216(11) -0.0099(10)
C00F 0.0571(11) 0.0632(12) 0.0810(14) 0.0226(10) 0.0238(10) -0.0010(9)
C00G 0.0622(12) 0.0859(15) 0.0728(14) 0.0376(12) 0.0238(10) 0.0077(11)
C00H 0.0540(11) 0.0958(16) 0.0596(12) 0.0220(11) 0.0166(9) 0.0048(11)
C00I 0.0846(14) 0.0835(15) 0.0468(11) 0.0085(10) 0.0004(10) -0.0262(12)
C00J 0.0746(13) 0.0863(15) 0.0541(11) 0.0130(10) 0.0109(10) -0.0194(11)
C00K 0.0955(17) 0.0902(16) 0.0563(12) 0.0234(11) 0.0106(11) -0.0202(14)
B00L 0.0734(15) 0.0609(14) 0.0586(13) -0.0056(11) 0.0067(11) -0.0215(12)
C00M 0.0932(18) 0.138(3) 0.0626(14) 0.0043(15) 0.0060(13) -0.0039(18)
C00N 0.116(2) 0.166(3) 0.0719(16) 0.0543(18) 0.0327(15) 0.017(2)

loop_
_atom_type_symbol
_atom_type_description
_atom_type_scat_dispersion_real
_atom_type_scat_dispersion_imag
_atom_type_scat_source
C C 0.0033 0.0016 'International Tables Vol C Tables 4.2.6.8 and 6.1.1.4'
H H 0.0000 0.0000 'International Tables Vol C Tables 4.2.6.8 and 6.1.1.4'
B B 0.0013 0.0007 'International Tables Vol C Tables 4.2.6.8 and 6.1.1.4'
F F 0.0171 0.0103 'International Tables Vol C Tables 4.2.6.8 and 6.1.1.4'
N N 0.0061 0.0033 'International Tables Vol C Tables 4.2.6.8 and 6.1.1.4'
O O 0.0106 0.0060 'International Tables Vol C Tables 4.2.6.8 and 6.1.1.4'

loop_
_geom_angle_atom_site_label_1
_geom_angle_atom_site_label_2
_geom_angle_atom_site_label_3
_geom_angle
C007 O003 B00L 108.38(15)
C007 N004 N005 105.02(13)
N004 N005 B00L 109.38(14)
C00A N005 N004 121.66(15)
C00A N005 B00L 128.96(16)
C008 C006 C007 119.57(15)
C00I C006 C007 121.42(16)
C00I C006 C008 118.99(17)
O003 C007 C006 118.95(15)
N004 C007 O003 118.89(16)
N004 C007 C006 122.15(15)
C006 C008 H008 119.8
C00B C008 C006 120.44(17)
C00B C008 H008 119.8
C00C C009 C00A 126.41(16)
C00C C009 C00F 116.17(18)
C00F C009 C00A 117.35(18)
N005 C00A C009 131.02(17)
N005 C00A H00A 114.5
C009 C00A H00A 114.5
C008 C00B H00B 120.0
C008 C00B C00E 119.96(18)
C00E C00B H00B 120.0
C009 C00C H00C 119.1
C00J C00C C009 121.84(18)
C00J C00C H00C 119.1
C00H N00D C00M 121.9(2)
C00H N00D C00N 120.8(2)
C00M N00D C00N 117.3(2)
C00B C00E H00E 120.0
C00K C00E C00B 120.03(19)
C00K C00E H00E 120.0
C009 C00F H00F 118.9
C00G C00F C009 122.1(2)
C00G C00F H00F 118.9
C00F C00G H00G 119.3
C00F C00G C00H 121.41(18)
C00H C00G H00G 119.3
N00D C00H C00G 122.5(2)
N00D C00H C00J 120.9(2)
C00G C00H C00J 116.64(19)
C006 C00I H00I 120.1
C006 C00I C00K 119.88(19)
C00K C00I H00I 120.1
C00C C00J C00H 121.8(2)
C00C C00J H00J 119.1
C00H C00J H00J 119.1
C00E C00K C00I 120.69(19)
C00E C00K H00K 119.7
C00I C00K H00K 119.7
F001 B00L F002 110.31(18)
F001 B00L O003 112.4(2)
F001 B00L N005 112.0(2)
F002 B00L O003 112.0(2)
F002 B00L N005 111.32(19)
O003 B00L N005 98.31(14)
N00D C00M H00D 109.5
N00D C00M H00H 109.5
N00D C00M H00L 109.5
H00D C00M H00H 109.5
H00D C00M H00L 109.5
H00H C00M H00L 109.5
N00D C00N H00M 109.5
N00D C00N H00N 109.5
N00D C00N H00O 109.5
H00M C00N H00N 109.5
H00M C00N H00O 109.5
H00N C00N H00O 109.5

loop_
_geom_bond_atom_site_label_1
_geom_bond_atom_site_label_2
_geom_bond_distance
F001 B00L 1.362(3)
F002 B00L 1.367(3)
O003 C007 1.323(2)
O003 B00L 1.473(3)
N004 N005 1.4015(19)
N004 C007 1.291(2)
N005 C00A 1.299(2)
N005 B00L 1.569(3)
C006 C007 1.462(2)
C006 C008 1.385(2)
C006 C00I 1.380(3)
C008 H008 0.9300
C008 C00B 1.372(3)
C009 C00A 1.424(3)
C009 C00C 1.404(3)
C009 C00F 1.411(3)
C00A H00A 0.9300
C00B H00B 0.9300
C00B C00E 1.378(3)
C00C H00C 0.9300
C00C C00J 1.359(3)
N00D C00H 1.360(3)
N00D C00M 1.451(4)
N00D C00N 1.456(3)
C00E H00E 0.9300
C00E C00K 1.354(3)
C00F H00F 0.9300
C00F C00G 1.362(3)
C00G H00G 0.9300
C00G C00H 1.402(3)
C00H C00J 1.410(3)
C00I H00I 0.9300
C00I C00K 1.383(3)
C00J H00J 0.9300
C00K H00K 0.9300
C00M H00D 0.9600
C00M H00H 0.9600
C00M H00L 0.9600
C00N H00M 0.9600
C00N H00N 0.9600
C00N H00O 0.9600
